data_1567931
loop_
_publ_author_name
'Kynman, Amy E.'
'Elghanayan, Luca'
'Desnoyer, Addison'
'Yang, Yan'
'Severy, Laurent'
'Di Giuseppe, Andrea'
'Tilley, T. Don'
'Maron, Laurent'
'Arnold, Polly Louise'

_publ_section_title
;
 Controlled monodefluorination and alkylation of C(sp3)-F Bonds by
 Lanthanide Photocatalysts: Importance of Metal -- Ligand Cooperativity
;
_journal_name_full 'Chemical Science'
_journal_paper_doi 10.1039/D2SC04192H
_journal_year 2022
_chemical_formula_moiety 'C38 H55 N2 O Sm'
_chemical_formula_sum 'C38 H55 N2 O Sm'
_chemical_formula_weight 706.19
_chemical_properties_physical Air-sensitive,Moisture-sensitive
_space_group_crystal_system monoclinic
_space_group_IT_number 14
_space_group_name_Hall '-P 2yn'
_space_group_name_H-M_alt 'P 1 21/n 1'
_atom_sites_solution_hydrogens geom
_atom_sites_solution_primary dual
_audit_creation_date 2021-11-03
_audit_creation_method
;
Olex2 1.3
(compiled 2020.11.12 svn.r5f609507 for OlexSys, GUI svn.r6408)
;
_audit_update_record
;
2021-11-09 deposited with the CCDC.	2022-11-07 downloaded from the CCDC.
;
_cell_angle_alpha 90
_cell_angle_beta 90.4636(4)
_cell_angle_gamma 90
_cell_formula_units_Z 4
_cell_length_a 10.68690(5)
_cell_length_b 17.26346(8)
_cell_length_c 19.16251(8)
_cell_measurement_reflns_used 79630
_cell_measurement_temperature 100.00(11)
_cell_measurement_theta_max 77.1920
_cell_measurement_theta_min 3.4200
_cell_volume 3535.23(3)
_computing_cell_refinement 'CrysAlisPro 1.171.41.112a (Rigaku OD, 2021)'
_computing_data_collection 'CrysAlisPro 1.171.41.112a (Rigaku OD, 2021)'
_computing_data_reduction 'CrysAlisPro 1.171.41.112a (Rigaku OD, 2021)'
_computing_molecular_graphics 'Olex2 1.3 (Dolomanov et al., 2009)'
_computing_publication_material 'Olex2 1.3 (Dolomanov et al., 2009)'
_computing_structure_refinement 'SHELXL 2018/3 (Sheldrick, 2015)'
_computing_structure_solution 'SHELXT 2018/2 (Sheldrick, 2018)'
_diffrn_ambient_environment N~2~
_diffrn_ambient_temperature 100.00(11)
_diffrn_detector 'Hybrid Pixel Array Detector'
_diffrn_detector_area_resol_mean 10.0000
_diffrn_detector_type HyPix
_diffrn_measured_fraction_theta_full 1.000
_diffrn_measured_fraction_theta_max 1.000
_diffrn_measurement_device 'four-circle diffractometer'
_diffrn_measurement_device_type 'XtaLAB Synergy, Dualflex, HyPix'
_diffrn_measurement_method '\w scans'
_diffrn_orient_matrix_type 'CrysAlisPro convention (1999,Acta A55,543-557)'
_diffrn_orient_matrix_UB_11 0.0922390000
_diffrn_orient_matrix_UB_12 -0.0410384000
_diffrn_orient_matrix_UB_13 -0.0490869000
_diffrn_orient_matrix_UB_21 0.0764668000
_diffrn_orient_matrix_UB_22 -0.0281187000
_diffrn_orient_matrix_UB_23 0.0636138000
_diffrn_orient_matrix_UB_31 -0.0800885000
_diffrn_orient_matrix_UB_32 -0.0741023000
_diffrn_orient_matrix_UB_33 0.0030490000
_diffrn_radiation_monochromator mirror
_diffrn_radiation_probe x-ray
_diffrn_radiation_type 'Cu K\a'
_diffrn_radiation_wavelength 1.54184
_diffrn_reflns_av_R_equivalents 0.0781
_diffrn_reflns_av_unetI/netI 0.0211
_diffrn_reflns_Laue_measured_fraction_full 1.000
_diffrn_reflns_Laue_measured_fraction_max 1.000
_diffrn_reflns_limit_h_max 13
_diffrn_reflns_limit_h_min -13
_diffrn_reflns_limit_k_max 20
_diffrn_reflns_limit_k_min -21
_diffrn_reflns_limit_l_max 23
_diffrn_reflns_limit_l_min -23
_diffrn_reflns_number 136174
_diffrn_reflns_point_group_measured_fraction_full 1.000
_diffrn_reflns_point_group_measured_fraction_max 1.000
_diffrn_reflns_theta_full 67.684
_diffrn_reflns_theta_max 74.498
_diffrn_reflns_theta_min 3.446
_diffrn_source 'micro-focus sealed X-ray tube'
_diffrn_source_type 'PhotonJet (Cu) X-ray Source'
_exptl_absorpt_coefficient_mu 12.684
_exptl_absorpt_correction_T_max 1.000
_exptl_absorpt_correction_T_min 0.529
_exptl_absorpt_correction_type gaussian
_exptl_absorpt_process_details
;
CrysAlisPro 1.171.41.112a (Rigaku Oxford Diffraction, 2021)
Numerical absorption correction based on gaussian integration over
a multifaceted crystal model
Empirical absorption correction using spherical harmonics,
implemented in SCALE3 ABSPACK scaling algorithm.
;
_exptl_crystal_colour yellow
_exptl_crystal_colour_primary yellow
_exptl_crystal_density_diffrn 1.327
_exptl_crystal_description block
_exptl_crystal_F_000 1468
_exptl_crystal_size_max 0.2
_exptl_crystal_size_mid 0.11
_exptl_crystal_size_min 0.07
_refine_diff_density_max 0.529
_refine_diff_density_min -0.964
_refine_diff_density_rms 0.064
_refine_ls_extinction_method none
_refine_ls_goodness_of_fit_ref 1.055
_refine_ls_hydrogen_treatment constr
_refine_ls_matrix_type full
_refine_ls_number_parameters 395
_refine_ls_number_reflns 7240
_refine_ls_number_restraints 0
_refine_ls_restrained_S_all 1.055
_refine_ls_R_factor_all 0.0232
_refine_ls_R_factor_gt 0.0225
_refine_ls_shift/su_max 0.003
_refine_ls_shift/su_mean 0.000
_refine_ls_structure_factor_coef Fsqd
_refine_ls_weighting_details 'w=1/[\s^2^(Fo^2^)+(0.0291P)^2^+2.6067P] where P=(Fo^2^+2Fc^2^)/3'
_refine_ls_weighting_scheme calc
_refine_ls_wR_factor_gt 0.0559
_refine_ls_wR_factor_ref 0.0563
_reflns_Friedel_coverage 0.000
_reflns_number_gt 7077
_reflns_number_total 7240
_reflns_threshold_expression 'I > 2\s(I)'
_cod_data_source_file d2sc04192h1.cif
_cod_data_source_block pla21053_refinalized
_cod_database_code 1567931
_shelx_shelxl_version_number 2018/3
_chemical_oxdiff_formula 'Sm C40 H50 N2 O'
_shelx_space_group_comment
;
The symmetry employed for this shelxl refinement is uniquely defined
by the following loop, which should always be used as a source of
symmetry information in preference to the above space-group names.
They are only intended as comments.
;
_shelx_estimated_absorpt_t_max 0.470
_shelx_estimated_absorpt_t_min 0.186
_reflns_odcompleteness_completeness 99.97
_reflns_odcompleteness_iscentric 1
_reflns_odcompleteness_theta 74.33
_olex2_refinement_description
;
1. Fixed Uiso
 At 1.2 times of:
  All C(H) groups
 At 1.5 times of:
  All C(H,H,H) groups
2.a Ternary CH refined with riding coordinates:
 C18(H18)
2.b Aromatic/amide H refined with riding coordinates:
 C5(H5), C3(H3), C21(H21), C30(H30), C16(H16), C15(H15)
2.c Idealised Me refined as rotating group:
 C8(H8A,H8B,H8C), C9(H9A,H9B,H9C), C27(H27A,H27B,H27C), C28(H28A,H28B,H28C),
 C26(H26A,H26B,H26C), C20(H20A,H20B,H20C), C10(H10A,H10B,H10C), C29(H29A,H29B,
 H29C), C35(H35A,H35B,H35C), C14(H14A,H14B,H14C), C13(H13A,H13B,H13C), C36(H36A,
 H36B,H36C), C12(H12A,H12B,H12C), C38(H38A,H38B,H38C), C19(H19A,H19B,H19C),
 C37(H37A,H37B,H37C)
;
_olex2_submission_special_instructions 'No special instructions were received'
_oxdiff_exptl_absorpt_empirical_full_max 1.715
_oxdiff_exptl_absorpt_empirical_full_min 0.664

loop_
_space_group_symop_operation_xyz
'x, y, z'
'-x+1/2, y+1/2, -z+1/2'
'-x, -y, -z'
'x-1/2, -y-1/2, z-1/2'

loop_
_atom_site_label
_atom_site_type_symbol
_atom_site_fract_x
_atom_site_fract_y
_atom_site_fract_z
_atom_site_U_iso_or_equiv
_atom_site_adp_type
_atom_site_occupancy
_atom_site_site_symmetry_order
_atom_site_calc_flag
_atom_site_refinement_flags_posn
_atom_site_refinement_flags_adp
_atom_site_refinement_flags_occupancy
_atom_site_disorder_assembly
_atom_site_disorder_group
Sm1 Sm 0.50161(2) 0.44514(2) 0.25596(2) 0.01059(4) Uani 1 1 d . . . . .
O1 O 0.36524(11) 0.41940(8) 0.34098(6) 0.0139(3) Uani 1 1 d . . . . .
N1 N 0.58150(14) 0.43069(9) 0.42720(8) 0.0139(3) Uani 1 1 d . . . . .
N2 N 0.69943(14) 0.52580(9) 0.39900(8) 0.0146(3) Uani 1 1 d . . . . .
C2 C 0.30041(16) 0.30416(10) 0.40228(9) 0.0122(3) Uani 1 1 d . . . . .
C6 C 0.49960(16) 0.36455(10) 0.42764(9) 0.0129(3) Uani 1 1 d . . . . .
C5 C 0.53418(16) 0.30237(11) 0.46943(9) 0.0143(4) Uani 1 1 d . . . . .
H5 H 0.612409 0.303506 0.493309 0.017 Uiso 1 1 calc R U . . .
C23 C 0.67950(17) 0.32724(11) 0.25837(10) 0.0165(4) Uani 1 1 d . . . . .
C32 C 0.31882(17) 0.54101(11) 0.20400(10) 0.0150(4) Uani 1 1 d . . . . .
C24 C 0.56742(17) 0.28957(11) 0.23720(10) 0.0154(4) Uani 1 1 d . . . . .
C4 C 0.45633(16) 0.23840(10) 0.47696(9) 0.0135(3) Uani 1 1 d . . . . .
C3 C 0.33885(17) 0.24266(10) 0.44479(9) 0.0138(3) Uani 1 1 d . . . . .
H3 H 0.281718 0.201373 0.452229 0.017 Uiso 1 1 calc R U . . .
C21 C 0.62322(18) 0.37491(12) 0.15157(10) 0.0170(4) Uani 1 1 d . . . . .
H21 H 0.623339 0.403821 0.109386 0.020 Uiso 1 1 calc R U . . .
C18 C 0.76963(17) 0.58471(11) 0.35936(10) 0.0162(4) Uani 1 1 d . . . . .
H18 H 0.749298 0.578005 0.308690 0.019 Uiso 1 1 calc R U . . .
C31 C 0.37696(18) 0.58314(11) 0.25867(10) 0.0160(4) Uani 1 1 d . . . . .
C34 C 0.51946(18) 0.57024(12) 0.16979(11) 0.0182(4) Uani 1 1 d . . . . .
C1 C 0.38679(16) 0.36451(10) 0.38827(9) 0.0116(3) Uani 1 1 d . . . . .
C17 C 0.61950(16) 0.47290(10) 0.37054(9) 0.0128(3) Uani 1 1 d . . . . .
C33 C 0.40664(18) 0.53307(11) 0.14888(10) 0.0163(4) Uani 1 1 d . . . . .
C11 C 0.50401(17) 0.16657(11) 0.51605(10) 0.0164(4) Uani 1 1 d . . . . .
C25 C 0.53161(17) 0.31950(11) 0.17092(10) 0.0164(4) Uani 1 1 d . . . . .
C8 C 0.17460(19) 0.29433(13) 0.29036(11) 0.0227(4) Uani 1 1 d . . . . .
H8A H 0.226580 0.335075 0.269918 0.034 Uiso 1 1 calc R U . . .
H8B H 0.090037 0.297024 0.270341 0.034 Uiso 1 1 calc R U . . .
H8C H 0.211253 0.243577 0.280183 0.034 Uiso 1 1 calc R U . . .
C7 C 0.16820(17) 0.30579(11) 0.36978(10) 0.0153(4) Uani 1 1 d . . . . .
C30 C 0.50012(17) 0.60109(12) 0.23735(10) 0.0177(4) Uani 1 1 d . . . . .
H30 H 0.560058 0.629244 0.264019 0.021 Uiso 1 1 calc R U . . .
C22 C 0.71441(17) 0.38002(11) 0.20545(10) 0.0169(4) Uani 1 1 d . . . . .
C9 C 0.10343(17) 0.38341(11) 0.38594(11) 0.0196(4) Uani 1 1 d . . . . .
H9A H 0.088738 0.387312 0.436231 0.029 Uiso 1 1 calc R U . . .
H9B H 0.023285 0.385998 0.360830 0.029 Uiso 1 1 calc R U . . .
H9C H 0.157061 0.426274 0.371035 0.029 Uiso 1 1 calc R U . . .
C27 C 0.75792(18) 0.30574(13) 0.32089(11) 0.0217(4) Uani 1 1 d . . . . .
H27A H 0.796632 0.352460 0.340497 0.033 Uiso 1 1 calc R U . . .
H27B H 0.823380 0.269337 0.306791 0.033 Uiso 1 1 calc R U . . .
H27C H 0.704867 0.281403 0.356138 0.033 Uiso 1 1 calc R U . . .
C16 C 0.70921(19) 0.51786(12) 0.47073(10) 0.0211(4) Uani 1 1 d . . . . .
H16 H 0.758692 0.548596 0.501443 0.025 Uiso 1 1 calc R U . . .
C28 C 0.50780(19) 0.22303(12) 0.27486(11) 0.0207(4) Uani 1 1 d . . . . .
H28A H 0.495081 0.237108 0.323837 0.031 Uiso 1 1 calc R U . . .
H28B H 0.562497 0.177573 0.272331 0.031 Uiso 1 1 calc R U . . .
H28C H 0.426902 0.210982 0.252997 0.031 Uiso 1 1 calc R U . . .
C26 C 0.82975(18) 0.43033(13) 0.20692(11) 0.0226(4) Uani 1 1 d . . . . .
H26A H 0.829486 0.464376 0.166002 0.034 Uiso 1 1 calc R U . . .
H26B H 0.904542 0.397496 0.206244 0.034 Uiso 1 1 calc R U . . .
H26C H 0.830187 0.461802 0.249486 0.034 Uiso 1 1 calc R U . . .
C20 C 0.7294(2) 0.66577(12) 0.38110(12) 0.0242(4) Uani 1 1 d . . . . .
H20A H 0.638455 0.670741 0.375645 0.036 Uiso 1 1 calc R U . . .
H20B H 0.770968 0.704174 0.351620 0.036 Uiso 1 1 calc R U . . .
H20C H 0.752739 0.674555 0.430019 0.036 Uiso 1 1 calc R U . . .
C10 C 0.08492(18) 0.24166(12) 0.39985(12) 0.0226(4) Uani 1 1 d . . . . .
H10A H 0.118280 0.190940 0.386537 0.034 Uiso 1 1 calc R U . . .
H10B H -0.000367 0.247266 0.381362 0.034 Uiso 1 1 calc R U . . .
H10C H 0.083701 0.245854 0.450842 0.034 Uiso 1 1 calc R U . . .
C29 C 0.42307(19) 0.29261(13) 0.12630(11) 0.0231(4) Uani 1 1 d . . . . .
H29A H 0.346671 0.292109 0.154241 0.035 Uiso 1 1 calc R U . . .
H29B H 0.439923 0.240262 0.108963 0.035 Uiso 1 1 calc R U . . .
H29C H 0.412112 0.327981 0.086725 0.035 Uiso 1 1 calc R U . . .
C15 C 0.63533(19) 0.45839(12) 0.48844(10) 0.0198(4) Uani 1 1 d . . . . .
H15 H 0.622299 0.438927 0.534183 0.024 Uiso 1 1 calc R U . . .
C35 C 0.3171(2) 0.60678(12) 0.32597(10) 0.0242(4) Uani 1 1 d . . . . .
H35A H 0.281877 0.561041 0.348851 0.036 Uiso 1 1 calc R U . . .
H35B H 0.250263 0.644239 0.316369 0.036 Uiso 1 1 calc R U . . .
H35C H 0.380157 0.630510 0.356630 0.036 Uiso 1 1 calc R U . . .
C14 C 0.40466(19) 0.10290(12) 0.51997(11) 0.0223(4) Uani 1 1 d . . . . .
H14A H 0.379770 0.087449 0.472645 0.033 Uiso 1 1 calc R U . . .
H14B H 0.331467 0.122453 0.544914 0.033 Uiso 1 1 calc R U . . .
H14C H 0.439138 0.058028 0.544856 0.033 Uiso 1 1 calc R U . . .
C13 C 0.6166(2) 0.13395(13) 0.47615(12) 0.0265(5) Uani 1 1 d . . . . .
H13A H 0.646423 0.086686 0.499221 0.040 Uiso 1 1 calc R U . . .
H13B H 0.683942 0.172493 0.475706 0.040 Uiso 1 1 calc R U . . .
H13C H 0.591273 0.121899 0.428104 0.040 Uiso 1 1 calc R U . . .
C36 C 0.18481(18) 0.51387(13) 0.20290(11) 0.0230(4) Uani 1 1 d . . . . .
H36A H 0.177366 0.467750 0.173346 0.035 Uiso 1 1 calc R U . . .
H36B H 0.131106 0.555062 0.184174 0.035 Uiso 1 1 calc R U . . .
H36C H 0.158796 0.501166 0.250470 0.035 Uiso 1 1 calc R U . . .
C12 C 0.5457(2) 0.18764(12) 0.59053(11) 0.0256(5) Uani 1 1 d . . . . .
H12A H 0.473827 0.207262 0.616608 0.038 Uiso 1 1 calc R U . . .
H12B H 0.610647 0.227633 0.588664 0.038 Uiso 1 1 calc R U . . .
H12C H 0.579171 0.141474 0.613850 0.038 Uiso 1 1 calc R U . . .
C38 C 0.6313(2) 0.58441(13) 0.12457(13) 0.0284(5) Uani 1 1 d . . . . .
H38A H 0.702442 0.600332 0.153792 0.043 Uiso 1 1 calc R U . . .
H38B H 0.611892 0.625436 0.090829 0.043 Uiso 1 1 calc R U . . .
H38C H 0.652504 0.536718 0.099580 0.043 Uiso 1 1 calc R U . . .
C19 C 0.91031(19) 0.57239(13) 0.36944(12) 0.0245(4) Uani 1 1 d . . . . .
H19A H 0.932586 0.580175 0.418652 0.037 Uiso 1 1 calc R U . . .
H19B H 0.956161 0.609545 0.340645 0.037 Uiso 1 1 calc R U . . .
H19C H 0.932357 0.519538 0.355482 0.037 Uiso 1 1 calc R U . . .
C37 C 0.3795(2) 0.50089(13) 0.07750(10) 0.0249(4) Uani 1 1 d . . . . .
H37A H 0.454926 0.475972 0.059302 0.037 Uiso 1 1 calc R U . . .
H37B H 0.354026 0.543019 0.046206 0.037 Uiso 1 1 calc R U . . .
H37C H 0.311965 0.462676 0.080446 0.037 Uiso 1 1 calc R U . . .

loop_
_atom_site_aniso_label
_atom_site_aniso_U_11
_atom_site_aniso_U_22
_atom_site_aniso_U_33
_atom_site_aniso_U_23
_atom_site_aniso_U_13
_atom_site_aniso_U_12
Sm1 0.01293(6) 0.00842(7) 0.01041(6) -0.00053(3) -0.00057(4) 0.00159(3)
O1 0.0147(6) 0.0110(6) 0.0159(6) 0.0029(5) 0.0000(5) 0.0011(5)
N1 0.0156(7) 0.0126(7) 0.0136(7) -0.0002(6) -0.0011(6) -0.0033(6)
N2 0.0174(7) 0.0116(8) 0.0150(7) -0.0005(6) 0.0002(6) -0.0045(6)
C2 0.0140(8) 0.0098(8) 0.0128(8) -0.0018(7) -0.0002(6) 0.0013(7)
C6 0.0150(8) 0.0095(9) 0.0142(8) 0.0000(7) 0.0010(6) -0.0025(7)
C5 0.0139(8) 0.0144(9) 0.0146(8) 0.0004(7) -0.0014(6) 0.0005(7)
C23 0.0156(8) 0.0156(9) 0.0184(9) -0.0042(7) 0.0001(7) 0.0060(7)
C32 0.0174(9) 0.0106(8) 0.0169(9) 0.0024(7) -0.0004(7) 0.0041(7)
C24 0.0173(8) 0.0092(9) 0.0197(9) -0.0034(7) 0.0008(7) 0.0035(7)
C4 0.0162(8) 0.0098(9) 0.0146(8) 0.0012(7) 0.0019(7) 0.0014(7)
C3 0.0163(8) 0.0088(8) 0.0162(8) 0.0000(7) 0.0021(7) -0.0008(7)
C21 0.0203(9) 0.0152(9) 0.0154(9) -0.0032(7) 0.0013(7) 0.0040(8)
C18 0.0182(9) 0.0110(9) 0.0195(9) 0.0006(7) 0.0021(7) -0.0045(7)
C31 0.0227(9) 0.0095(9) 0.0158(9) 0.0024(7) -0.0003(7) 0.0036(7)
C34 0.0182(9) 0.0133(9) 0.0230(10) 0.0068(8) 0.0023(8) 0.0039(8)
C1 0.0158(8) 0.0086(8) 0.0104(8) 0.0005(7) 0.0010(6) 0.0027(7)
C17 0.0141(8) 0.0071(9) 0.0172(9) -0.0008(7) 0.0011(7) 0.0002(7)
C33 0.0202(9) 0.0133(9) 0.0156(9) 0.0021(8) 0.0008(7) 0.0031(7)
C11 0.0168(8) 0.0123(9) 0.0200(9) 0.0039(7) 0.0006(7) 0.0034(7)
C25 0.0169(8) 0.0150(10) 0.0173(9) -0.0042(7) 0.0005(7) 0.0026(7)
C8 0.0223(9) 0.0226(11) 0.0231(10) -0.0049(8) -0.0068(8) -0.0007(8)
C7 0.0147(8) 0.0101(9) 0.0211(9) -0.0001(7) -0.0035(7) -0.0003(7)
C30 0.0187(10) 0.0113(10) 0.0229(10) 0.0032(8) -0.0048(7) 0.0008(7)
C22 0.0146(8) 0.0169(10) 0.0191(9) -0.0053(8) 0.0010(7) 0.0045(7)
C9 0.0151(9) 0.0146(10) 0.0288(10) -0.0044(8) -0.0033(7) 0.0021(7)
C27 0.0190(9) 0.0230(11) 0.0230(10) -0.0007(8) -0.0040(8) 0.0086(8)
C16 0.0255(10) 0.0221(11) 0.0158(9) -0.0025(8) -0.0036(7) -0.0081(8)
C28 0.0238(10) 0.0128(10) 0.0255(10) -0.0012(8) 0.0013(8) 0.0026(8)
C26 0.0180(9) 0.0241(11) 0.0258(11) -0.0064(9) 0.0031(8) -0.0007(8)
C20 0.0300(11) 0.0132(10) 0.0293(11) -0.0017(8) 0.0038(9) -0.0025(8)
C10 0.0156(9) 0.0178(10) 0.0343(11) 0.0039(9) -0.0055(8) -0.0044(8)
C29 0.0257(10) 0.0213(11) 0.0221(10) -0.0038(8) -0.0055(8) -0.0020(8)
C15 0.0250(10) 0.0223(10) 0.0119(9) -0.0003(8) -0.0028(7) -0.0072(8)
C35 0.0382(12) 0.0171(10) 0.0175(10) 0.0006(8) 0.0038(8) 0.0108(9)
C14 0.0241(10) 0.0131(10) 0.0298(11) 0.0085(8) 0.0003(8) 0.0005(8)
C13 0.0245(10) 0.0203(11) 0.0350(12) 0.0083(9) 0.0084(9) 0.0097(9)
C36 0.0165(9) 0.0230(11) 0.0296(11) 0.0030(9) -0.0010(8) 0.0026(8)
C12 0.0360(11) 0.0177(10) 0.0231(10) 0.0070(8) -0.0083(9) 0.0026(9)
C38 0.0239(10) 0.0219(11) 0.0397(13) 0.0112(10) 0.0114(9) 0.0039(9)
C19 0.0190(10) 0.0241(11) 0.0304(11) 0.0028(9) 0.0019(8) -0.0045(8)
C37 0.0330(11) 0.0265(12) 0.0153(9) -0.0004(8) -0.0029(8) 0.0094(9)

loop_
_atom_type_symbol
_atom_type_description
_atom_type_scat_dispersion_real
_atom_type_scat_dispersion_imag
_atom_type_scat_source
C C 0.0181 0.0091 'International Tables Vol C Tables 4.2.6.8 and 6.1.1.4'
H H 0.0000 0.0000 'International Tables Vol C Tables 4.2.6.8 and 6.1.1.4'
N N 0.0311 0.0180 'International Tables Vol C Tables 4.2.6.8 and 6.1.1.4'
O O 0.0492 0.0322 'International Tables Vol C Tables 4.2.6.8 and 6.1.1.4'
Sm Sm -5.3236 12.2178 'International Tables Vol C Tables 4.2.6.8 and 6.1.1.4'

loop_
_exptl_crystal_face_index_h
_exptl_crystal_face_index_k
_exptl_crystal_face_index_l
_exptl_crystal_face_perp_dist
1 2 0 0.0535
-1 2 -2 0.0433
-5 -7 -4 0.0323
4 -8 4 0.0433
6 6 3 0.0408
4 -7 7 0.0433
0 -8 8 0.0499
5 6 6 0.0532
0 8 8 0.0923
4 -7 -7 0.0526
6 0 -6 0.0655
-6 -3 -3 0.0256
-6 6 -1 0.0494

loop_
_geom_angle_atom_site_label_1
_geom_angle_atom_site_label_2
_geom_angle_atom_site_label_3
_geom_angle
_geom_angle_site_symmetry_1
_geom_angle_site_symmetry_3
_geom_angle_publ_flag
O1 Sm1 C23 106.92(5) . . ?
O1 Sm1 C32 85.30(5) . . ?
O1 Sm1 C24 93.94(5) . . ?
O1 Sm1 C21 140.77(5) . . ?
O1 Sm1 C31 80.72(5) . . ?
O1 Sm1 C34 130.32(5) . . ?
O1 Sm1 C17 74.49(5) . . ?
O1 Sm1 C33 114.54(5) . . ?
O1 Sm1 C25 110.88(5) . . ?
O1 Sm1 C30 106.80(5) . . ?
O1 Sm1 C22 136.67(5) . . ?
C23 Sm1 C24 29.44(5) . . ?
C32 Sm1 C23 158.67(6) . . ?
C32 Sm1 C24 135.35(6) . . ?
C21 Sm1 C23 49.28(6) . . ?
C21 Sm1 C32 110.49(6) . . ?
C21 Sm1 C24 49.26(6) . . ?
C21 Sm1 C31 130.37(6) . . ?
C21 Sm1 C34 82.52(6) . . ?
C21 Sm1 C33 82.58(6) . . ?
C21 Sm1 C25 30.38(6) . . ?
C21 Sm1 C30 110.63(6) . . ?
C21 Sm1 C22 30.38(6) . . ?
C31 Sm1 C23 166.03(6) . . ?
C31 Sm1 C32 29.97(6) . . ?
C31 Sm1 C24 164.25(6) . . ?
C31 Sm1 C33 49.70(6) . . ?
C31 Sm1 C25 139.76(6) . . ?
C34 Sm1 C23 122.54(6) . . ?
C34 Sm1 C32 49.83(6) . . ?
C34 Sm1 C24 131.54(6) . . ?
C34 Sm1 C31 49.97(6) . . ?
C34 Sm1 C33 30.12(6) . . ?
C34 Sm1 C25 104.97(6) . . ?
C17 Sm1 C23 78.00(5) . . ?
C17 Sm1 C32 122.77(6) . . ?
C17 Sm1 C24 99.60(6) . . ?
C17 Sm1 C21 118.98(6) . . ?
C17 Sm1 C31 93.27(6) . . ?
C17 Sm1 C34 109.50(6) . . ?
C17 Sm1 C33 135.48(6) . . ?
C17 Sm1 C25 126.78(6) . . ?
C17 Sm1 C30 85.96(6) . . ?
C17 Sm1 C22 88.60(6) . . ?
C33 Sm1 C23 131.74(6) . . ?
C33 Sm1 C32 30.14(5) . . ?
C33 Sm1 C24 121.80(6) . . ?
C25 Sm1 C23 49.21(5) . . ?
C25 Sm1 C32 110.44(6) . . ?
C25 Sm1 C24 29.73(6) . . ?
C25 Sm1 C33 92.16(6) . . ?
C30 Sm1 C23 136.88(6) . . ?
C30 Sm1 C32 49.49(5) . . ?
C30 Sm1 C24 159.26(6) . . ?
C30 Sm1 C31 30.13(5) . . ?
C30 Sm1 C34 30.18(6) . . ?
C30 Sm1 C33 49.52(6) . . ?
C30 Sm1 C25 135.15(6) . . ?
C30 Sm1 C22 111.52(6) . . ?
C22 Sm1 C23 29.76(6) . . ?
C22 Sm1 C32 135.66(6) . . ?
C22 Sm1 C24 49.21(6) . . ?
C22 Sm1 C31 140.93(6) . . ?
C22 Sm1 C34 92.81(6) . . ?
C22 Sm1 C33 105.54(6) . . ?
C22 Sm1 C25 50.05(6) . . ?
C1 O1 Sm1 121.80(10) . . ?
C17 N1 C6 127.61(15) . . ?
C17 N1 C15 111.28(15) . . ?
C15 N1 C6 121.09(16) . . ?
C17 N2 C18 125.11(15) . . ?
C17 N2 C16 111.93(15) . . ?
C16 N2 C18 122.96(16) . . ?
C3 C2 C1 118.64(16) . . ?
C3 C2 C7 120.93(16) . . ?
C1 C2 C7 120.42(16) . . ?
C5 C6 N1 117.27(16) . . ?
C5 C6 C1 121.90(16) . . ?
C1 C6 N1 120.81(16) . . ?
C6 C5 H5 119.4 . . ?
C6 C5 C4 121.15(16) . . ?
C4 C5 H5 119.4 . . ?
C24 C23 Sm1 75.86(10) . . ?
C24 C23 C27 125.35(18) . . ?
C22 C23 Sm1 72.64(10) . . ?
C22 C23 C24 108.47(16) . . ?
C22 C23 C27 125.55(18) . . ?
C27 C23 Sm1 124.73(12) . . ?
C31 C32 Sm1 74.58(10) . . ?
C31 C32 C33 108.08(17) . . ?
C31 C32 C36 125.57(18) . . ?
C33 C32 Sm1 74.90(10) . . ?
C33 C32 C36 126.25(18) . . ?
C36 C32 Sm1 119.46(13) . . ?
C23 C24 Sm1 74.70(11) . . ?
C23 C24 C25 108.03(17) . . ?
C23 C24 C28 125.01(17) . . ?
C25 C24 Sm1 72.54(10) . . ?
C25 C24 C28 126.56(17) . . ?
C28 C24 Sm1 124.34(12) . . ?
C5 C4 C3 116.67(16) . . ?
C5 C4 C11 119.73(16) . . ?
C3 C4 C11 123.52(16) . . ?
C2 C3 H3 118.1 . . ?
C4 C3 C2 123.80(17) . . ?
C4 C3 H3 118.1 . . ?
Sm1 C21 H21 113.6 . . ?
C25 C21 Sm1 76.74(11) . . ?
C25 C21 H21 125.6 . . ?
C22 C21 Sm1 76.29(11) . . ?
C22 C21 H21 125.6 . . ?
C22 C21 C25 108.86(17) . . ?
N2 C18 H18 108.2 . . ?
N2 C18 C20 110.24(15) . . ?
N2 C18 C19 110.00(16) . . ?
C20 C18 H18 108.2 . . ?
C20 C18 C19 111.90(17) . . ?
C19 C18 H18 108.2 . . ?
C32 C31 Sm1 75.45(11) . . ?
C32 C31 C30 107.61(17) . . ?
C32 C31 C35 126.05(18) . . ?
C30 C31 Sm1 74.37(11) . . ?
C30 C31 C35 126.31(18) . . ?
C35 C31 Sm1 117.72(12) . . ?
C33 C34 Sm1 75.50(11) . . ?
C33 C34 C38 126.03(19) . . ?
C30 C34 Sm1 74.50(12) . . ?
C30 C34 C33 107.33(16) . . ?
C30 C34 C38 126.07(19) . . ?
C38 C34 Sm1 122.58(13) . . ?
O1 C1 C2 122.86(16) . . ?
O1 C1 C6 120.29(16) . . ?
C6 C1 C2 116.85(16) . . ?
N1 C17 Sm1 115.54(12) . . ?
N2 C17 Sm1 140.33(13) . . ?
N2 C17 N1 103.18(15) . . ?
C32 C33 Sm1 74.96(11) . . ?
C32 C33 C37 125.94(18) . . ?
C34 C33 Sm1 74.37(11) . . ?
C34 C33 C32 108.06(17) . . ?
C34 C33 C37 125.51(18) . . ?
C37 C33 Sm1 122.98(13) . . ?
C4 C11 C13 108.14(15) . . ?
C4 C11 C12 110.80(16) . . ?
C14 C11 C4 112.13(15) . . ?
C14 C11 C13 107.91(17) . . ?
C14 C11 C12 108.71(16) . . ?
C12 C11 C13 109.06(17) . . ?
C24 C25 Sm1 77.74(11) . . ?
C24 C25 C29 126.51(18) . . ?
C21 C25 Sm1 72.88(11) . . ?
C21 C25 C24 107.28(16) . . ?
C21 C25 C29 126.00(18) . . ?
C29 C25 Sm1 119.25(13) . . ?
H8A C8 H8B 109.5 . . ?
H8A C8 H8C 109.5 . . ?
H8B C8 H8C 109.5 . . ?
C7 C8 H8A 109.5 . . ?
C7 C8 H8B 109.5 . . ?
C7 C8 H8C 109.5 . . ?
C2 C7 C9 110.30(15) . . ?
C8 C7 C2 110.50(15) . . ?
C8 C7 C9 109.56(16) . . ?
C10 C7 C2 111.58(15) . . ?
C10 C7 C8 108.02(16) . . ?
C10 C7 C9 106.79(16) . . ?
Sm1 C30 H30 115.7 . . ?
C31 C30 Sm1 75.50(11) . . ?
C31 C30 C34 108.93(17) . . ?
C31 C30 H30 125.5 . . ?
C34 C30 Sm1 75.32(12) . . ?
C34 C30 H30 125.5 . . ?
C23 C22 Sm1 77.60(10) . . ?
C23 C22 C21 107.35(17) . . ?
C23 C22 C26 125.27(18) . . ?
C21 C22 Sm1 73.33(10) . . ?
C21 C22 C26 127.37(19) . . ?
C26 C22 Sm1 116.15(12) . . ?
C7 C9 H9A 109.5 . . ?
C7 C9 H9B 109.5 . . ?
C7 C9 H9C 109.5 . . ?
H9A C9 H9B 109.5 . . ?
H9A C9 H9C 109.5 . . ?
H9B C9 H9C 109.5 . . ?
C23 C27 H27A 109.5 . . ?
C23 C27 H27B 109.5 . . ?
C23 C27 H27C 109.5 . . ?
H27A C27 H27B 109.5 . . ?
H27A C27 H27C 109.5 . . ?
H27B C27 H27C 109.5 . . ?
N2 C16 H16 126.7 . . ?
C15 C16 N2 106.70(17) . . ?
C15 C16 H16 126.7 . . ?
C24 C28 H28A 109.5 . . ?
C24 C28 H28B 109.5 . . ?
C24 C28 H28C 109.5 . . ?
H28A C28 H28B 109.5 . . ?
H28A C28 H28C 109.5 . . ?
H28B C28 H28C 109.5 . . ?
C22 C26 H26A 109.5 . . ?
C22 C26 H26B 109.5 . . ?
C22 C26 H26C 109.5 . . ?
H26A C26 H26B 109.5 . . ?
H26A C26 H26C 109.5 . . ?
H26B C26 H26C 109.5 . . ?
C18 C20 H20A 109.5 . . ?
C18 C20 H20B 109.5 . . ?
C18 C20 H20C 109.5 . . ?
H20A C20 H20B 109.5 . . ?
H20A C20 H20C 109.5 . . ?
H20B C20 H20C 109.5 . . ?
C7 C10 H10A 109.5 . . ?
C7 C10 H10B 109.5 . . ?
C7 C10 H10C 109.5 . . ?
H10A C10 H10B 109.5 . . ?
H10A C10 H10C 109.5 . . ?
H10B C10 H10C 109.5 . . ?
C25 C29 H29A 109.5 . . ?
C25 C29 H29B 109.5 . . ?
C25 C29 H29C 109.5 . . ?
H29A C29 H29B 109.5 . . ?
H29A C29 H29C 109.5 . . ?
H29B C29 H29C 109.5 . . ?
N1 C15 H15 126.5 . . ?
C16 C15 N1 106.90(17) . . ?
C16 C15 H15 126.5 . . ?
C31 C35 H35A 109.5 . . ?
C31 C35 H35B 109.5 . . ?
C31 C35 H35C 109.5 . . ?
H35A C35 H35B 109.5 . . ?
H35A C35 H35C 109.5 . . ?
H35B C35 H35C 109.5 . . ?
C11 C14 H14A 109.5 . . ?
C11 C14 H14B 109.5 . . ?
C11 C14 H14C 109.5 . . ?
H14A C14 H14B 109.5 . . ?
H14A C14 H14C 109.5 . . ?
H14B C14 H14C 109.5 . . ?
C11 C13 H13A 109.5 . . ?
C11 C13 H13B 109.5 . . ?
C11 C13 H13C 109.5 . . ?
H13A C13 H13B 109.5 . . ?
H13A C13 H13C 109.5 . . ?
H13B C13 H13C 109.5 . . ?
C32 C36 H36A 109.5 . . ?
C32 C36 H36B 109.5 . . ?
C32 C36 H36C 109.5 . . ?
H36A C36 H36B 109.5 . . ?
H36A C36 H36C 109.5 . . ?
H36B C36 H36C 109.5 . . ?
C11 C12 H12A 109.5 . . ?
C11 C12 H12B 109.5 . . ?
C11 C12 H12C 109.5 . . ?
H12A C12 H12B 109.5 . . ?
H12A C12 H12C 109.5 . . ?
H12B C12 H12C 109.5 . . ?
C34 C38 H38A 109.5 . . ?
C34 C38 H38B 109.5 . . ?
C34 C38 H38C 109.5 . . ?
H38A C38 H38B 109.5 . . ?
H38A C38 H38C 109.5 . . ?
H38B C38 H38C 109.5 . . ?
C18 C19 H19A 109.5 . . ?
C18 C19 H19B 109.5 . . ?
C18 C19 H19C 109.5 . . ?
H19A C19 H19B 109.5 . . ?
H19A C19 H19C 109.5 . . ?
H19B C19 H19C 109.5 . . ?
C33 C37 H37A 109.5 . . ?
C33 C37 H37B 109.5 . . ?
C33 C37 H37C 109.5 . . ?
H37A C37 H37B 109.5 . . ?
H37A C37 H37C 109.5 . . ?
H37B C37 H37C 109.5 . . ?

loop_
_geom_bond_atom_site_label_1
_geom_bond_atom_site_label_2
_geom_bond_distance
_geom_bond_site_symmetry_2
_geom_bond_publ_flag
Sm1 O1 2.2392(12) . ?
Sm1 C23 2.7853(18) . ?
Sm1 C32 2.7413(18) . ?
Sm1 C24 2.8002(18) . ?
Sm1 C21 2.6839(18) . ?
Sm1 C31 2.7301(18) . ?
Sm1 C34 2.7261(19) . ?
Sm1 C17 2.5676(18) . ?
Sm1 C33 2.7406(19) . ?
Sm1 C25 2.7335(19) . ?
Sm1 C30 2.716(2) . ?
Sm1 C22 2.7218(18) . ?
O1 C1 1.330(2) . ?
N1 C6 1.439(2) . ?
N1 C17 1.372(2) . ?
N1 C15 1.388(2) . ?
N2 C18 1.478(2) . ?
N2 C17 1.361(2) . ?
N2 C16 1.384(2) . ?
C2 C3 1.398(3) . ?
C2 C1 1.419(2) . ?
C2 C7 1.540(2) . ?
C6 C5 1.387(3) . ?
C6 C1 1.417(2) . ?
C5 H5 0.9500 . ?
C5 C4 1.391(3) . ?
C23 C24 1.419(3) . ?
C23 C22 1.416(3) . ?
C23 C27 1.503(3) . ?
C32 C31 1.415(3) . ?
C32 C33 1.425(3) . ?
C32 C36 1.507(3) . ?
C24 C25 1.421(3) . ?
C24 C28 1.501(3) . ?
C4 C3 1.396(2) . ?
C4 C11 1.534(3) . ?
C3 H3 0.9500 . ?
C21 H21 0.9500 . ?
C21 C25 1.420(3) . ?
C21 C22 1.417(3) . ?
C18 H18 1.0000 . ?
C18 C20 1.523(3) . ?
C18 C19 1.529(3) . ?
C31 C30 1.416(3) . ?
C31 C35 1.501(3) . ?
C34 C33 1.421(3) . ?
C34 C30 1.417(3) . ?
C34 C38 1.502(3) . ?
C33 C37 1.502(3) . ?
C11 C14 1.530(3) . ?
C11 C13 1.538(3) . ?
C11 C12 1.535(3) . ?
C25 C29 1.509(3) . ?
C8 H8A 0.9800 . ?
C8 H8B 0.9800 . ?
C8 H8C 0.9800 . ?
C8 C7 1.537(3) . ?
C7 C9 1.541(3) . ?
C7 C10 1.536(3) . ?
C30 H30 0.9500 . ?
C22 C26 1.508(3) . ?
C9 H9A 0.9800 . ?
C9 H9B 0.9800 . ?
C9 H9C 0.9800 . ?
C27 H27A 0.9800 . ?
C27 H27B 0.9800 . ?
C27 H27C 0.9800 . ?
C16 H16 0.9500 . ?
C16 C15 1.341(3) . ?
C28 H28A 0.9800 . ?
C28 H28B 0.9800 . ?
C28 H28C 0.9800 . ?
C26 H26A 0.9800 . ?
C26 H26B 0.9800 . ?
C26 H26C 0.9800 . ?
C20 H20A 0.9800 . ?
C20 H20B 0.9800 . ?
C20 H20C 0.9800 . ?
C10 H10A 0.9800 . ?
C10 H10B 0.9800 . ?
C10 H10C 0.9800 . ?
C29 H29A 0.9800 . ?
C29 H29B 0.9800 . ?
C29 H29C 0.9800 . ?
C15 H15 0.9500 . ?
C35 H35A 0.9800 . ?
C35 H35B 0.9800 . ?
C35 H35C 0.9800 . ?
C14 H14A 0.9800 . ?
C14 H14B 0.9800 . ?
C14 H14C 0.9800 . ?
C13 H13A 0.9800 . ?
C13 H13B 0.9800 . ?
C13 H13C 0.9800 . ?
C36 H36A 0.9800 . ?
C36 H36B 0.9800 . ?
C36 H36C 0.9800 . ?
C12 H12A 0.9800 . ?
C12 H12B 0.9800 . ?
C12 H12C 0.9800 . ?
C38 H38A 0.9800 . ?
C38 H38B 0.9800 . ?
C38 H38C 0.9800 . ?
C19 H19A 0.9800 . ?
C19 H19B 0.9800 . ?
C19 H19C 0.9800 . ?
C37 H37A 0.9800 . ?
C37 H37B 0.9800 . ?
C37 H37C 0.9800 . ?

loop_
_geom_torsion_atom_site_label_1
_geom_torsion_atom_site_label_2
_geom_torsion_atom_site_label_3
_geom_torsion_atom_site_label_4
_geom_torsion
_geom_torsion_site_symmetry_1
_geom_torsion_site_symmetry_2
_geom_torsion_site_symmetry_3
_geom_torsion_site_symmetry_4
_geom_torsion_publ_flag
Sm1 O1 C1 C2 -126.59(15) . . . . ?
Sm1 O1 C1 C6 53.7(2) . . . . ?
Sm1 C23 C24 C25 65.40(13) . . . . ?
Sm1 C23 C24 C28 -121.50(18) . . . . ?
Sm1 C23 C22 C21 -67.89(13) . . . . ?
Sm1 C23 C22 C26 113.40(18) . . . . ?
Sm1 C32 C31 C30 68.01(13) . . . . ?
Sm1 C32 C31 C35 -113.92(19) . . . . ?
Sm1 C32 C33 C34 -67.60(14) . . . . ?
Sm1 C32 C33 C37 120.1(2) . . . . ?
Sm1 C24 C25 C21 67.47(13) . . . . ?
Sm1 C24 C25 C29 -117.47(19) . . . . ?
Sm1 C21 C25 C24 -70.82(13) . . . . ?
Sm1 C21 C25 C29 114.09(19) . . . . ?
Sm1 C21 C22 C23 70.83(13) . . . . ?
Sm1 C21 C22 C26 -110.49(19) . . . . ?
Sm1 C31 C30 C34 68.57(14) . . . . ?
Sm1 C34 C33 C32 68.00(13) . . . . ?
Sm1 C34 C33 C37 -119.66(19) . . . . ?
Sm1 C34 C30 C31 -68.69(14) . . . . ?
N1 C6 C5 C4 175.33(16) . . . . ?
N1 C6 C1 O1 11.8(3) . . . . ?
N1 C6 C1 C2 -167.87(16) . . . . ?
N2 C16 C15 N1 0.1(2) . . . . ?
C6 N1 C17 Sm1 11.4(2) . . . . ?
C6 N1 C17 N2 -177.40(17) . . . . ?
C6 N1 C15 C16 177.84(17) . . . . ?
C6 C5 C4 C3 -4.6(3) . . . . ?
C6 C5 C4 C11 172.45(17) . . . . ?
C5 C6 C1 O1 -169.91(16) . . . . ?
C5 C6 C1 C2 10.4(3) . . . . ?
C5 C4 C3 C2 4.8(3) . . . . ?
C5 C4 C11 C14 179.08(17) . . . . ?
C5 C4 C11 C13 -62.1(2) . . . . ?
C5 C4 C11 C12 57.4(2) . . . . ?
C23 C24 C25 Sm1 -66.84(13) . . . . ?
C23 C24 C25 C21 0.6(2) . . . . ?
C23 C24 C25 C29 175.69(18) . . . . ?
C32 C31 C30 Sm1 -68.74(13) . . . . ?
C32 C31 C30 C34 -0.2(2) . . . . ?
C24 C23 C22 Sm1 68.02(13) . . . . ?
C24 C23 C22 C21 0.1(2) . . . . ?
C24 C23 C22 C26 -178.58(17) . . . . ?
C3 C2 C1 O1 170.26(16) . . . . ?
C3 C2 C1 C6 -10.0(2) . . . . ?
C3 C2 C7 C8 -110.71(19) . . . . ?
C3 C2 C7 C9 128.01(18) . . . . ?
C3 C2 C7 C10 9.5(2) . . . . ?
C3 C4 C11 C14 -4.0(3) . . . . ?
C3 C4 C11 C13 114.8(2) . . . . ?
C3 C4 C11 C12 -125.71(19) . . . . ?
C18 N2 C17 Sm1 -14.2(3) . . . . ?
C18 N2 C17 N1 178.31(16) . . . . ?
C18 N2 C16 C15 -178.76(18) . . . . ?
C31 C32 C33 Sm1 67.80(13) . . . . ?
C31 C32 C33 C34 0.2(2) . . . . ?
C31 C32 C33 C37 -172.11(19) . . . . ?
C1 C2 C3 C4 2.7(3) . . . . ?
C1 C2 C7 C8 67.9(2) . . . . ?
C1 C2 C7 C9 -53.4(2) . . . . ?
C1 C2 C7 C10 -171.93(17) . . . . ?
C1 C6 C5 C4 -3.0(3) . . . . ?
C17 N1 C6 C5 136.28(19) . . . . ?
C17 N1 C6 C1 -45.4(3) . . . . ?
C17 N1 C15 C16 -0.8(2) . . . . ?
C17 N2 C18 C20 117.1(2) . . . . ?
C17 N2 C18 C19 -119.07(19) . . . . ?
C17 N2 C16 C15 0.6(2) . . . . ?
C33 C32 C31 Sm1 -68.02(13) . . . . ?
C33 C32 C31 C30 0.0(2) . . . . ?
C33 C32 C31 C35 178.06(18) . . . . ?
C33 C34 C30 Sm1 68.99(14) . . . . ?
C33 C34 C30 C31 0.3(2) . . . . ?
C11 C4 C3 C2 -172.20(17) . . . . ?
C25 C21 C22 Sm1 -70.56(13) . . . . ?
C25 C21 C22 C23 0.3(2) . . . . ?
C25 C21 C22 C26 178.94(18) . . . . ?
C7 C2 C3 C4 -178.66(17) . . . . ?
C7 C2 C1 O1 -8.3(3) . . . . ?
C7 C2 C1 C6 171.36(16) . . . . ?
C30 C34 C33 Sm1 -68.30(14) . . . . ?
C30 C34 C33 C32 -0.3(2) . . . . ?
C30 C34 C33 C37 172.04(19) . . . . ?
C22 C23 C24 Sm1 -65.88(13) . . . . ?
C22 C23 C24 C25 -0.5(2) . . . . ?
C22 C23 C24 C28 172.62(17) . . . . ?
C22 C21 C25 Sm1 70.26(13) . . . . ?
C22 C21 C25 C24 -0.6(2) . . . . ?
C22 C21 C25 C29 -175.64(18) . . . . ?
C27 C23 C24 Sm1 122.80(18) . . . . ?
C27 C23 C24 C25 -171.80(17) . . . . ?
C27 C23 C24 C28 1.3(3) . . . . ?
C27 C23 C22 Sm1 -120.68(18) . . . . ?
C27 C23 C22 C21 171.43(18) . . . . ?
C27 C23 C22 C26 -7.3(3) . . . . ?
C16 N2 C18 C20 -63.6(2) . . . . ?
C16 N2 C18 C19 60.2(2) . . . . ?
C16 N2 C17 Sm1 166.41(16) . . . . ?
C16 N2 C17 N1 -1.1(2) . . . . ?
C28 C24 C25 Sm1 120.20(18) . . . . ?
C28 C24 C25 C21 -172.33(18) . . . . ?
C28 C24 C25 C29 2.7(3) . . . . ?
C15 N1 C6 C5 -42.1(2) . . . . ?
C15 N1 C6 C1 136.21(19) . . . . ?
C15 N1 C17 Sm1 -170.05(13) . . . . ?
C15 N1 C17 N2 1.1(2) . . . . ?
C35 C31 C30 Sm1 113.19(19) . . . . ?
C35 C31 C30 C34 -178.25(18) . . . . ?
C36 C32 C31 Sm1 115.47(19) . . . . ?
C36 C32 C31 C30 -176.52(18) . . . . ?
C36 C32 C31 C35 1.5(3) . . . . ?
C36 C32 C33 Sm1 -115.72(19) . . . . ?
C36 C32 C33 C34 176.68(18) . . . . ?
C36 C32 C33 C37 4.4(3) . . . . ?
C38 C34 C33 Sm1 120.0(2) . . . . ?
C38 C34 C33 C32 -172.03(19) . . . . ?
C38 C34 C33 C37 0.3(3) . . . . ?
C38 C34 C30 Sm1 -119.3(2) . . . . ?
C38 C34 C30 C31 172.02(19) . . . . ?

loop_
_exptl_oxdiff_crystal_face_indexfrac_h
_exptl_oxdiff_crystal_face_indexfrac_k
_exptl_oxdiff_crystal_face_indexfrac_l
_exptl_oxdiff_crystal_face_x
_exptl_oxdiff_crystal_face_y
_exptl_oxdiff_crystal_face_z
0.9987 2.0040 0.0069 0.0095 0.0205 -0.2285
-0.9993 1.9971 -2.0011 -0.0759 -0.2599 -0.0741
-5.1554 -6.5554 -3.9708 -0.0116 -0.4625 0.8866
4.1861 -8.0141 4.3262 0.5026 0.8207 0.2718
5.7319 5.8006 2.6907 0.1586 0.4464 -0.8807
3.6884 -7.3841 6.5639 0.3210 0.9072 0.2718
-0.0508 -8.4407 8.1784 -0.0597 0.7537 0.6545
5.0446 5.7848 5.5585 -0.0449 0.5767 -0.8157
-0.1505 8.4532 8.1605 -0.7614 0.2699 -0.5895
3.8392 -7.2302 -6.6055 0.9751 0.0767 0.2082
6.0421 -0.0270 -6.2021 0.8629 0.0682 -0.5008
-6.3406 -3.3934 -3.2777 -0.2847 -0.5979 0.7493
-5.8766 5.9328 -0.5189 -0.7601 -0.6492 0.0294
